data_2225421
loop_
_publ_author_name
'Reisi, Reza'
'Misran, Misni'
'Lo, Kong Mun'
'Ng, Seik Weng'

_publ_section_title
;
 (2-{[1,1-Bis(hydroxymethyl)-2-oxidoethyl]iminomethyl}-4-chlorophenolato-\k^3^<i>N</i>,<i>O</i>,<i>O</i>')dibutyltin(IV)
;
_journal_coeditor_code BT5229
_journal_issue 4
_journal_name_full 'Acta Crystallographica Section E'
_journal_page_first m482
_journal_paper_doi 10.1107/S1600536810011384
_journal_volume 66
_journal_year 2010
_chemical_formula_iupac '[Sn (C4 H9)2 (C11 H12 Cl N O4)]'
_chemical_formula_moiety 'C19 H30 Cl N O4 Sn'
_chemical_formula_sum 'C19 H30 Cl N O4 Sn'
_chemical_formula_weight 490.58
_chemical_name_systematic
;
(2-{[1,1-Bis(hydroxymethyl)-2-oxidoethyl]iminomethyl}-4-chlorophenolato-
\k^3^<i>N</i>,<i>O</i>,<i>O</i>')dibutyltin(IV)
;
_space_group_IT_number 15
_symmetry_cell_setting monoclinic
_symmetry_space_group_name_Hall '-C 2yc'
_symmetry_space_group_name_H-M 'C 1 2/c 1'
_atom_sites_solution_hydrogens geom
_atom_sites_solution_primary direct
_atom_sites_solution_secondary difmap
_audit_creation_method SHELXL-97
_cell_angle_alpha 90.00
_cell_angle_beta 91.8450(10)
_cell_angle_gamma 90.00
_cell_formula_units_Z 8
_cell_length_a 18.6212(2)
_cell_length_b 13.4657(2)
_cell_length_c 16.69490(10)
_cell_measurement_reflns_used 9381
_cell_measurement_temperature 123(2)
_cell_measurement_theta_max 31.7
_cell_measurement_theta_min 2.2
_cell_volume 4184.03(8)
_computing_cell_refinement 'SAINT (Bruker, 2008)'
_computing_data_collection 'APEX2 (Bruker, 2008)'
_computing_data_reduction 'SAINT (Bruker, 2008)'
_computing_molecular_graphics 'X-SEED (Barbour, 2001)'
_computing_publication_material 'publCIF (Westrip, 2010)'
_computing_structure_refinement 'SHELXL97 (Sheldrick, 2008)'
_computing_structure_solution 'SHELXS97 (Sheldrick, 2008)'
_diffrn_ambient_temperature 123(2)
_diffrn_measured_fraction_theta_full 0.999
_diffrn_measured_fraction_theta_max 0.999
_diffrn_measurement_device_type 'Bruker SMART APEX diffractometer'
_diffrn_measurement_method '\w scans'
_diffrn_radiation_monochromator graphite
_diffrn_radiation_source 'fine-focus sealed tube'
_diffrn_radiation_type MoK\a
_diffrn_radiation_wavelength 0.71073
_diffrn_reflns_av_R_equivalents 0.0253
_diffrn_reflns_av_sigmaI/netI 0.0183
_diffrn_reflns_limit_h_max 24
_diffrn_reflns_limit_h_min -24
_diffrn_reflns_limit_k_max 17
_diffrn_reflns_limit_k_min -15
_diffrn_reflns_limit_l_max 21
_diffrn_reflns_limit_l_min -21
_diffrn_reflns_number 23501
_diffrn_reflns_theta_full 27.50
_diffrn_reflns_theta_max 27.50
_diffrn_reflns_theta_min 3.03
_diffrn_standards_decay_% 0
_diffrn_standards_interval_count 0
_diffrn_standards_interval_time 0
_diffrn_standards_number 0
_exptl_absorpt_coefficient_mu 1.372
_exptl_absorpt_correction_T_max 0.7255
_exptl_absorpt_correction_T_min 0.5900
_exptl_absorpt_correction_type multi-scan
_exptl_absorpt_process_details '(SADABS; Sheldrick, 1996)'
_exptl_crystal_colour Yellow
_exptl_crystal_density_diffrn 1.558
_exptl_crystal_density_method 'not measured'
_exptl_crystal_description Block
_exptl_crystal_F_000 2000
_exptl_crystal_size_max 0.43
_exptl_crystal_size_mid 0.30
_exptl_crystal_size_min 0.25
_refine_diff_density_max 0.595
_refine_diff_density_min -0.308
_refine_ls_extinction_method none
_refine_ls_goodness_of_fit_ref 0.942
_refine_ls_hydrogen_treatment mixed
_refine_ls_matrix_type full
_refine_ls_number_parameters 243
_refine_ls_number_reflns 4803
_refine_ls_number_restraints 2
_refine_ls_restrained_S_all 0.942
_refine_ls_R_factor_all 0.0229
_refine_ls_R_factor_gt 0.0197
_refine_ls_shift/su_max 0.001
_refine_ls_shift/su_mean 0.000
_refine_ls_structure_factor_coef Fsqd
_refine_ls_weighting_details 'calc w=1/[\s^2^(Fo^2^)+(0.0487P)^2^+2.5005P] where P=(Fo^2^+2Fc^2^)/3'
_refine_ls_weighting_scheme calc
_refine_ls_wR_factor_gt 0.0606
_refine_ls_wR_factor_ref 0.0638
_reflns_number_gt 4350
_reflns_number_total 4803
_reflns_threshold_expression I>2\s(I)
_cod_data_source_file bt5229.cif
_cod_data_source_block I
_cod_depositor_comments
;
The following automatic conversions were performed:
'_symmetry_cell_setting' value 'Monoclinic' changed to 'monoclinic'
according to '/home/saulius/struct/CIF-dictionaries/cif_core.dic'
dictionary named 'cif_core.dic' version 2.4.1 from
2010-06-29.

'_exptl_absorpt_correction_type' value 'Multi-scan' changed
to 'multi-scan' according to
'/home/saulius/struct/CIF-dictionaries/cif_core.dic' dictionary named
'cif_core.dic' version 2.4.1 from 2010-06-29.

Automatic conversion script
Id: cif_fix_enum 1527 2010-12-29 10:47:43Z saulius 
;
_cod_original_sg_symbol_H-M 'C 2/c'
_cod_database_code 2225421
_cod_database_fobs_code 2225421

loop_
_symmetry_equiv_pos_as_xyz
'x, y, z'
'-x, y, -z+1/2'
'x+1/2, y+1/2, z'
'-x+1/2, y+1/2, -z+1/2'
'-x, -y, -z'
'x, -y, z-1/2'
'-x+1/2, -y+1/2, -z'
'x+1/2, -y+1/2, z-1/2'

loop_
_atom_site_type_symbol
_atom_site_label
_atom_site_fract_x
_atom_site_fract_y
_atom_site_fract_z
_atom_site_U_iso_or_equiv
_atom_site_adp_type
_atom_site_calc_flag
_atom_site_refinement_flags
_atom_site_occupancy
_atom_site_disorder_assembly
_atom_site_disorder_group
Sn Sn1 0.324176(5) 0.374067(8) 0.254047(6) 0.01818(5) Uani d . 1 . .
Cl Cl1 0.05353(3) 0.31243(4) -0.07291(3) 0.03821(13) Uani d . 1 . .
N N1 0.33156(7) 0.43789(10) 0.13234(8) 0.0169(3) Uani d . 1 . .
O O1 0.26803(7) 0.26136(9) 0.18945(7) 0.0251(3) Uani d . 1 . .
O O2 0.39660(6) 0.49305(9) 0.27014(7) 0.0213(2) Uani d . 1 . .
O O3 0.51910(6) 0.51554(9) 0.10309(7) 0.0208(2) Uani d D 1 . .
O O4 0.37037(6) 0.56261(10) -0.01897(7) 0.0233(3) Uani d D 1 . .
C C1 0.40248(10) 0.27086(14) 0.29943(12) 0.0280(4) Uani d . 1 . .
H H1A 0.4452 0.2757 0.2658 0.034 Uiso calc R 1 . .
H H1B 0.4175 0.2922 0.3542 0.034 Uiso calc R 1 . .
C C2 0.38064(11) 0.16181(15) 0.30333(12) 0.0318(4) Uani d . 1 . .
H H2A 0.3669 0.1391 0.2486 0.038 Uiso calc R 1 . .
H H2B 0.4229 0.1224 0.3218 0.038 Uiso calc R 1 . .
C C3 0.31878(12) 0.14046(16) 0.35828(14) 0.0367(5) Uani d . 1 . .
H H3A 0.2761 0.1786 0.3392 0.044 Uiso calc R 1 . .
H H3B 0.3066 0.0690 0.3546 0.044 Uiso calc R 1 . .
C C4 0.33487(16) 0.1662(3) 0.44466(15) 0.0629(8) Uani d . 1 . .
H H4A 0.2930 0.1507 0.4765 0.094 Uiso calc R 1 . .
H H4B 0.3458 0.2372 0.4492 0.094 Uiso calc R 1 . .
H H4C 0.3763 0.1276 0.4646 0.094 Uiso calc R 1 . .
C C5 0.23412(10) 0.43890(15) 0.31046(12) 0.0298(4) Uani d . 1 . .
H H5A 0.2499 0.4597 0.3651 0.036 Uiso calc R 1 . .
H H5B 0.2204 0.4997 0.2804 0.036 Uiso calc R 1 . .
C C6 0.16740(12) 0.37495(16) 0.31741(16) 0.0403(5) Uani d . 1 . .
H H6A 0.1547 0.3469 0.2640 0.048 Uiso calc R 1 . .
H H6B 0.1789 0.3187 0.3538 0.048 Uiso calc R 1 . .
C C7 0.10287(11) 0.42862(17) 0.34800(15) 0.0420(5) Uani d . 1 . .
H H7A 0.0889 0.4814 0.3092 0.050 Uiso calc R 1 . .
H H7B 0.1168 0.4614 0.3993 0.050 Uiso calc R 1 . .
C C8 0.03807(14) 0.3637(2) 0.36135(19) 0.0559(7) Uani d . 1 . .
H H8A -0.0008 0.4042 0.3822 0.084 Uiso calc R 1 . .
H H8B 0.0509 0.3114 0.4000 0.084 Uiso calc R 1 . .
H H8C 0.0221 0.3334 0.3104 0.084 Uiso calc R 1 . .
C C9 0.22124(9) 0.27459(12) 0.12977(9) 0.0194(3) Uani d . 1 . .
C C10 0.16258(9) 0.20867(13) 0.11998(10) 0.0236(3) Uani d . 1 . .
H H10 0.1584 0.1544 0.1559 0.028 Uiso calc R 1 . .
C C11 0.11135(9) 0.22152(14) 0.05944(10) 0.0245(4) Uani d . 1 . .
H H11 0.0710 0.1785 0.0557 0.029 Uiso calc R 1 . .
C C12 0.11877(9) 0.29764(13) 0.00376(10) 0.0230(3) Uani d . 1 . .
C C13 0.17673(10) 0.36033(13) 0.00828(11) 0.0229(4) Uani d . 1 . .
H H13 0.1826 0.4098 -0.0315 0.028 Uiso calc R 1 . .
C C14 0.22784(8) 0.35110(13) 0.07241(10) 0.0186(3) Uani d . 1 . .
C C15 0.28649(8) 0.42135(12) 0.07342(10) 0.0181(3) Uani d . 1 . .
H H15 0.2925 0.4591 0.0261 0.022 Uiso calc R 1 . .
C C16 0.38984(8) 0.51236(12) 0.12515(9) 0.0159(3) Uani d . 1 . .
C C17 0.39581(9) 0.56345(12) 0.20768(9) 0.0192(3) Uani d . 1 . .
H H17A 0.4404 0.6034 0.2112 0.023 Uiso calc R 1 . .
H H17B 0.3546 0.6090 0.2136 0.023 Uiso calc R 1 . .
C C18 0.45807(8) 0.45272(12) 0.10880(10) 0.0180(3) Uani d . 1 . .
H H18A 0.4667 0.4042 0.1526 0.022 Uiso calc R 1 . .
H H18B 0.4510 0.4152 0.0581 0.022 Uiso calc R 1 . .
C C19 0.37587(9) 0.59373(13) 0.06223(10) 0.0201(3) Uani d . 1 . .
H H19B 0.3307 0.6282 0.0752 0.024 Uiso calc R 1 . .
H H19A 0.4152 0.6431 0.0674 0.024 Uiso calc R 1 . .
H H3O 0.5441(11) 0.5129(19) 0.1452(9) 0.043(7) Uiso d D 1 . .
H H4O 0.4099(8) 0.5403(17) -0.0338(13) 0.036(6) Uiso d D 1 . .

loop_
_atom_site_aniso_label
_atom_site_aniso_U_11
_atom_site_aniso_U_22
_atom_site_aniso_U_33
_atom_site_aniso_U_12
_atom_site_aniso_U_13
_atom_site_aniso_U_23
Sn1 0.01691(8) 0.02207(8) 0.01539(8) -0.00301(4) -0.00201(5) 0.00291(4)
Cl1 0.0319(2) 0.0357(3) 0.0454(3) -0.00971(19) -0.0231(2) 0.0064(2)
N1 0.0143(6) 0.0188(7) 0.0176(6) -0.0016(5) 0.0002(5) 0.0011(5)
O1 0.0287(6) 0.0245(6) 0.0215(6) -0.0075(5) -0.0081(5) 0.0056(5)
O2 0.0235(6) 0.0246(6) 0.0157(5) -0.0051(5) -0.0039(4) 0.0021(5)
O3 0.0147(5) 0.0293(7) 0.0184(6) -0.0050(4) -0.0022(4) 0.0037(5)
O4 0.0210(6) 0.0322(7) 0.0165(6) 0.0003(5) 0.0003(5) 0.0036(5)
C1 0.0220(8) 0.0282(10) 0.0334(10) -0.0012(7) -0.0055(7) 0.0062(8)
C2 0.0328(10) 0.0266(10) 0.0355(10) 0.0011(8) -0.0034(8) 0.0027(8)
C3 0.0356(11) 0.0367(11) 0.0372(12) -0.0116(8) -0.0060(9) 0.0108(9)
C4 0.0592(17) 0.094(2) 0.0357(13) -0.0296(16) -0.0015(12) 0.0084(14)
C5 0.0264(9) 0.0296(10) 0.0337(10) -0.0011(7) 0.0066(7) -0.0002(8)
C6 0.0269(10) 0.0461(14) 0.0485(14) -0.0077(8) 0.0097(9) -0.0149(10)
C7 0.0303(10) 0.0395(12) 0.0570(14) 0.0044(9) 0.0120(10) 0.0132(10)
C8 0.0296(12) 0.080(2) 0.0587(17) -0.0080(11) 0.0091(11) -0.0029(13)
C9 0.0205(8) 0.0202(8) 0.0173(7) -0.0016(6) -0.0003(6) -0.0012(6)
C10 0.0286(9) 0.0232(9) 0.0189(8) -0.0089(7) 0.0012(7) 0.0012(6)
C11 0.0208(8) 0.0274(9) 0.0252(9) -0.0083(7) 0.0013(6) -0.0056(7)
C12 0.0197(8) 0.0246(9) 0.0242(8) -0.0015(6) -0.0067(6) -0.0025(7)
C13 0.0225(8) 0.0224(9) 0.0234(9) -0.0034(6) -0.0059(7) 0.0036(6)
C14 0.0166(7) 0.0208(8) 0.0183(8) -0.0017(6) -0.0020(6) -0.0001(6)
C15 0.0175(7) 0.0197(8) 0.0170(7) -0.0016(6) -0.0004(6) 0.0023(6)
C16 0.0144(7) 0.0174(8) 0.0159(7) -0.0027(5) -0.0014(5) 0.0000(6)
C17 0.0222(8) 0.0188(8) 0.0165(7) -0.0009(6) 0.0000(6) -0.0010(6)
C18 0.0165(7) 0.0183(8) 0.0191(7) -0.0018(6) -0.0008(6) 0.0004(6)
C19 0.0213(8) 0.0197(8) 0.0191(8) 0.0003(6) -0.0011(6) 0.0025(6)

loop_
_atom_type_symbol
_atom_type_description
_atom_type_scat_dispersion_real
_atom_type_scat_dispersion_imag
_atom_type_scat_source
C C 0.0033 0.0016 'International Tables Vol C Tables 4.2.6.8 and 6.1.1.4'
H H 0.0000 0.0000 'International Tables Vol C Tables 4.2.6.8 and 6.1.1.4'
N N 0.0061 0.0033 'International Tables Vol C Tables 4.2.6.8 and 6.1.1.4'
O O 0.0106 0.0060 'International Tables Vol C Tables 4.2.6.8 and 6.1.1.4'
Cl Cl 0.1484 0.1585 'International Tables Vol C Tables 4.2.6.8 and 6.1.1.4'
Sn Sn -0.6537 1.4246 'International Tables Vol C Tables 4.2.6.8 and 6.1.1.4'

loop_
_geom_angle_atom_site_label_1
_geom_angle_atom_site_label_2
_geom_angle_atom_site_label_3
_geom_angle_site_symmetry_1
_geom_angle_site_symmetry_3
_geom_angle
_geom_angle_publ_flag
O2 Sn1 O1 . . 156.02(5) ?
O2 Sn1 C1 . . 91.30(6) ?
O1 Sn1 C1 . . 91.98(6) ?
O2 Sn1 C5 . . 98.13(6) ?
O1 Sn1 C5 . . 97.80(6) ?
C1 Sn1 C5 . . 130.26(8) yes
O2 Sn1 N1 . . 76.31(5) ?
O1 Sn1 N1 . . 81.67(5) ?
C1 Sn1 N1 . . 121.08(6) ?
C5 Sn1 N1 . . 108.59(7) ?
C15 N1 C16 . . 120.89(13) ?
C15 N1 Sn1 . . 125.01(11) ?
C16 N1 Sn1 . . 113.79(9) ?
C9 O1 Sn1 . . 126.37(11) ?
C17 O2 Sn1 . . 115.22(9) ?
C18 O3 H3O . . 110.1(17) ?
C19 O4 H4O . . 110.5(16) ?
C2 C1 Sn1 . . 117.49(12) ?
C2 C1 H1A . . 107.9 ?
Sn1 C1 H1A . . 107.9 ?
C2 C1 H1B . . 107.9 ?
Sn1 C1 H1B . . 107.9 ?
H1A C1 H1B . . 107.2 ?
C3 C2 C1 . . 114.53(17) ?
C3 C2 H2A . . 108.6 ?
C1 C2 H2A . . 108.6 ?
C3 C2 H2B . . 108.6 ?
C1 C2 H2B . . 108.6 ?
H2A C2 H2B . . 107.6 ?
C4 C3 C2 . . 113.76(19) ?
C4 C3 H3A . . 108.8 ?
C2 C3 H3A . . 108.8 ?
C4 C3 H3B . . 108.8 ?
C2 C3 H3B . . 108.8 ?
H3A C3 H3B . . 107.7 ?
C3 C4 H4A . . 109.5 ?
C3 C4 H4B . . 109.5 ?
H4A C4 H4B . . 109.5 ?
C3 C4 H4C . . 109.5 ?
H4A C4 H4C . . 109.5 ?
H4B C4 H4C . . 109.5 ?
C6 C5 Sn1 . . 117.23(14) ?
C6 C5 H5A . . 108.0 ?
Sn1 C5 H5A . . 108.0 ?
C6 C5 H5B . . 108.0 ?
Sn1 C5 H5B . . 108.0 ?
H5A C5 H5B . . 107.2 ?
C7 C6 C5 . . 114.67(17) ?
C7 C6 H6A . . 108.6 ?
C5 C6 H6A . . 108.6 ?
C7 C6 H6B . . 108.6 ?
C5 C6 H6B . . 108.6 ?
H6A C6 H6B . . 107.6 ?
C6 C7 C8 . . 114.9(2) ?
C6 C7 H7A . . 108.5 ?
C8 C7 H7A . . 108.5 ?
C6 C7 H7B . . 108.5 ?
C8 C7 H7B . . 108.5 ?
H7A C7 H7B . . 107.5 ?
C7 C8 H8A . . 109.5 ?
C7 C8 H8B . . 109.5 ?
H8A C8 H8B . . 109.5 ?
C7 C8 H8C . . 109.5 ?
H8A C8 H8C . . 109.5 ?
H8B C8 H8C . . 109.5 ?
O1 C9 C10 . . 119.58(15) ?
O1 C9 C14 . . 122.82(14) ?
C10 C9 C14 . . 117.57(14) ?
C11 C10 C9 . . 121.35(16) ?
C11 C10 H10 . . 119.3 ?
C9 C10 H10 . . 119.3 ?
C10 C11 C12 . . 120.03(15) ?
C10 C11 H11 . . 120.0 ?
C12 C11 H11 . . 120.0 ?
C13 C12 C11 . . 120.74(15) ?
C13 C12 Cl1 . . 119.85(14) ?
C11 C12 Cl1 . . 119.40(13) ?
C12 C13 C14 . . 119.79(16) ?
C12 C13 H13 . . 120.1 ?
C14 C13 H13 . . 120.1 ?
C9 C14 C13 . . 120.36(15) ?
C9 C14 C15 . . 123.44(14) ?
C13 C14 C15 . . 116.18(15) ?
N1 C15 C14 . . 126.46(15) ?
N1 C15 H15 . . 116.8 ?
C14 C15 H15 . . 116.8 ?
N1 C16 C19 . . 115.43(12) ?
N1 C16 C18 . . 105.80(12) ?
C19 C16 C18 . . 112.02(13) ?
N1 C16 C17 . . 105.13(12) ?
C19 C16 C17 . . 107.40(13) ?
C18 C16 C17 . . 110.87(12) ?
O2 C17 C16 . . 111.11(13) ?
O2 C17 H17A . . 109.4 ?
C16 C17 H17A . . 109.4 ?
O2 C17 H17B . . 109.4 ?
C16 C17 H17B . . 109.4 ?
H17A C17 H17B . . 108.0 ?
O3 C18 C16 . . 111.62(13) ?
O3 C18 H18A . . 109.3 ?
C16 C18 H18A . . 109.3 ?
O3 C18 H18B . . 109.3 ?
C16 C18 H18B . . 109.3 ?
H18A C18 H18B . . 108.0 ?
O4 C19 C16 . . 116.64(14) ?
O4 C19 H19B . . 108.1 ?
C16 C19 H19B . . 108.1 ?
O4 C19 H19A . . 108.1 ?
C16 C19 H19A . . 108.1 ?
H19B C19 H19A . . 107.3 ?

loop_
_geom_bond_atom_site_label_1
_geom_bond_atom_site_label_2
_geom_bond_site_symmetry_2
_geom_bond_distance
_geom_bond_publ_flag
Sn1 O1 . 2.1180(10) yes
Sn1 O2 . 2.1060(10) yes
Sn1 C1 . 2.136(2) yes
Sn1 C5 . 2.136(2) yes
Sn1 N1 . 2.2150(10) yes
Cl1 C12 . 1.7476(17) ?
N1 C15 . 1.292(2) ?
N1 C16 . 1.4852(19) ?
O1 C9 . 1.314(2) ?
O2 C17 . 1.4091(19) ?
O3 C18 . 1.4224(18) ?
O3 H3O . 0.831(10) ?
O4 C19 . 1.419(2) ?
O4 H4O . 0.840(10) ?
C1 C2 . 1.526(3) ?
C1 H1A . 0.9900 ?
C1 H1B . 0.9900 ?
C2 C3 . 1.523(3) ?
C2 H2A . 0.9900 ?
C2 H2B . 0.9900 ?
C3 C4 . 1.504(3) ?
C3 H3A . 0.9900 ?
C3 H3B . 0.9900 ?
C4 H4A . 0.9800 ?
C4 H4B . 0.9800 ?
C4 H4C . 0.9800 ?
C5 C6 . 1.519(3) ?
C5 H5A . 0.9900 ?
C5 H5B . 0.9900 ?
C6 C7 . 1.506(3) ?
C6 H6A . 0.9900 ?
C6 H6B . 0.9900 ?
C7 C8 . 1.513(3) ?
C7 H7A . 0.9900 ?
C7 H7B . 0.9900 ?
C8 H8A . 0.9800 ?
C8 H8B . 0.9800 ?
C8 H8C . 0.9800 ?
C9 C10 . 1.413(2) ?
C9 C14 . 1.415(2) ?
C10 C11 . 1.378(2) ?
C10 H10 . 0.9500 ?
C11 C12 . 1.394(3) ?
C11 H11 . 0.9500 ?
C12 C13 . 1.370(2) ?
C13 C14 . 1.415(2) ?
C13 H13 . 0.9500 ?
C14 C15 . 1.445(2) ?
C15 H15 . 0.9500 ?
C16 C19 . 1.534(2) ?
C16 C18 . 1.535(2) ?
C16 C17 . 1.541(2) ?
C17 H17A . 0.9900 ?
C17 H17B . 0.9900 ?
C18 H18A . 0.9900 ?
C18 H18B . 0.9900 ?
C19 H19B . 0.9900 ?
C19 H19A . 0.9900 ?

loop_
_geom_hbond_atom_site_label_D
_geom_hbond_atom_site_label_H
_geom_hbond_atom_site_label_A
_geom_hbond_site_symmetry_A
_geom_hbond_distance_DH
_geom_hbond_distance_HA
_geom_hbond_distance_DA
_geom_hbond_angle_DHA
_geom_hbond_publ_flag
O3 H3o O2 2_655 0.830(10) 1.790(10) 2.612(2) 172(3) yes
O4 H4o O3 5_665 0.840(10) 1.940(10) 2.739(2) 160(2) yes

loop_
_geom_torsion_atom_site_label_1
_geom_torsion_atom_site_label_2
_geom_torsion_atom_site_label_3
_geom_torsion_atom_site_label_4
_geom_torsion_site_symmetry_1
_geom_torsion_site_symmetry_2
_geom_torsion_site_symmetry_3
_geom_torsion_site_symmetry_4
_geom_torsion
_geom_torsion_publ_flag
O2 Sn1 N1 C15 . . . . -163.22(14) ?
O1 Sn1 N1 C15 . . . . 26.37(13) ?
C1 Sn1 N1 C15 . . . . 113.65(14) ?
C5 Sn1 N1 C15 . . . . -69.11(15) ?
O2 Sn1 N1 C16 . . . . 10.39(10) ?
O1 Sn1 N1 C16 . . . . -160.03(11) ?
C1 Sn1 N1 C16 . . . . -72.75(12) ?
C5 Sn1 N1 C16 . . . . 104.50(11) ?
O2 Sn1 O1 C9 . . . . -64.26(19) ?
C1 Sn1 O1 C9 . . . . -161.94(14) ?
C5 Sn1 O1 C9 . . . . 66.95(14) ?
N1 Sn1 O1 C9 . . . . -40.81(13) ?
O1 Sn1 O2 C17 . . . . 41.07(18) ?
C1 Sn1 O2 C17 . . . . 138.89(12) ?
C5 Sn1 O2 C17 . . . . -90.09(12) ?
N1 Sn1 O2 C17 . . . . 17.16(10) ?
O2 Sn1 C1 C2 . . . . -179.95(15) ?
O1 Sn1 C1 C2 . . . . -23.71(15) ?
C5 Sn1 C1 C2 . . . . 78.25(18) ?
N1 Sn1 C1 C2 . . . . -105.17(15) ?
Sn1 C1 C2 C3 . . . . -62.2(2) ?
C1 C2 C3 C4 . . . . -61.8(3) ?
O2 Sn1 C5 C6 . . . . -176.69(16) ?
O1 Sn1 C5 C6 . . . . 21.30(17) ?
C1 Sn1 C5 C6 . . . . -78.01(19) ?
N1 Sn1 C5 C6 . . . . 105.09(17) ?
Sn1 C5 C6 C7 . . . . -172.58(17) ?
C5 C6 C7 C8 . . . . -175.3(2) ?
Sn1 O1 C9 C10 . . . . -146.41(13) ?
Sn1 O1 C9 C14 . . . . 35.5(2) ?
O1 C9 C10 C11 . . . . 178.29(16) ?
C14 C9 C10 C11 . . . . -3.5(3) ?
C9 C10 C11 C12 . . . . 3.4(3) ?
C10 C11 C12 C13 . . . . 0.1(3) ?
C10 C11 C12 Cl1 . . . . 179.67(14) ?
C11 C12 C13 C14 . . . . -3.2(3) ?
Cl1 C12 C13 C14 . . . . 177.18(14) ?
O1 C9 C14 C13 . . . . 178.46(16) ?
C10 C9 C14 C13 . . . . 0.4(2) ?
O1 C9 C14 C15 . . . . 0.4(3) ?
C10 C9 C14 C15 . . . . -177.68(16) ?
C12 C13 C14 C9 . . . . 3.0(3) ?
C12 C13 C14 C15 . . . . -178.85(16) ?
C16 N1 C15 C14 . . . . 179.74(15) ?
Sn1 N1 C15 C14 . . . . -7.1(2) ?
C9 C14 C15 N1 . . . . -14.7(3) ?
C13 C14 C15 N1 . . . . 167.15(17) ?
C15 N1 C16 C19 . . . . 23.6(2) ?
Sn1 N1 C16 C19 . . . . -150.32(11) ?
C15 N1 C16 C18 . . . . -100.89(16) ?
Sn1 N1 C16 C18 . . . . 85.21(12) ?
C15 N1 C16 C17 . . . . 141.72(15) ?
Sn1 N1 C16 C17 . . . . -32.18(14) ?
Sn1 O2 C17 C16 . . . . -41.23(15) ?
N1 C16 C17 O2 . . . . 46.68(16) ?
C19 C16 C17 O2 . . . . 170.11(12) ?
C18 C16 C17 O2 . . . . -67.21(16) ?
N1 C16 C18 O3 . . . . -178.13(12) ?
C19 C16 C18 O3 . . . . 55.30(17) ?
C17 C16 C18 O3 . . . . -64.66(16) ?
N1 C16 C19 O4 . . . . -64.69(18) ?
C18 C16 C19 O4 . . . . 56.47(18) ?
C17 C16 C19 O4 . . . . 178.44(13) ?
